data_4337692
loop_
_publ_author_name
'Schulz, Axel'
'Villinger, Alexander'
'Westenkirchner, Andrea'

_publ_section_title
;
 The Reactivity of Silylated Amino(dichloro)phosphanes in the Presence of
 Silver Salts.
;
_journal_issue 6
_journal_name_full 'Inorganic chemistry'
_journal_page_first 3183
_journal_page_last 3193
_journal_paper_doi 10.1021/ic500054w
_journal_volume 53
_journal_year 2014
_chemical_formula_moiety
;
C21.17 H55.52 Cl6.83 Ga2 N4 P2 Si8, 4(C H2 Cl2)
;
_chemical_formula_sum 'C25.17 H63.52 Cl14.83 Ga2 N4 P2 Si8'
_chemical_formula_weight 1374.18
_chemical_name_systematic
;
 ?
;
_space_group_IT_number 2
_symmetry_cell_setting triclinic
_symmetry_Int_Tables_number 2
_symmetry_space_group_name_Hall '-P 1'
_symmetry_space_group_name_H-M 'P -1'
_atom_sites_solution_hydrogens geom
_atom_sites_solution_primary direct
_atom_sites_solution_secondary difmap
_audit_creation_method SHELXL-97
_cell_angle_alpha 75.135(5)
_cell_angle_beta 74.483(4)
_cell_angle_gamma 69.088(4)
_cell_formula_units_Z 2
_cell_length_a 9.8121(7)
_cell_length_b 11.6925(8)
_cell_length_c 15.0723(11)
_cell_measurement_reflns_used 7459
_cell_measurement_temperature 173(2)
_cell_measurement_theta_max 50.978
_cell_measurement_theta_min 4.531
_cell_volume 1531.32(19)
_computing_cell_refinement 'Bruker Apex V7.51A'
_computing_data_collection 'Bruker Apex V7.51A'
_computing_data_reduction 'Bruker SAINT'
_computing_molecular_graphics 'ORTEP-3v2.01 (Farrugia, 1997)'
_computing_publication_material SHELXL-97
_computing_structure_refinement 'SHELXL-97 (Sheldrick, 1997)'
_computing_structure_solution 'SHELXS-97 (Sheldrick, 1997)'
_diffrn_ambient_temperature 173(2)
_diffrn_measured_fraction_theta_full 0.991
_diffrn_measured_fraction_theta_max 0.991
_diffrn_measurement_device_type 'Bruker Apex Kappa II-CCD-diffractometer'
_diffrn_measurement_method 'phi and omega scans'
_diffrn_radiation_monochromator graphite
_diffrn_radiation_source 'sealed tube'
_diffrn_radiation_type MoK\a
_diffrn_radiation_wavelength 0.71073
_diffrn_reflns_av_R_equivalents 0.0685
_diffrn_reflns_av_sigmaI/netI 0.0844
_diffrn_reflns_limit_h_max 13
_diffrn_reflns_limit_h_min -13
_diffrn_reflns_limit_k_max 16
_diffrn_reflns_limit_k_min -16
_diffrn_reflns_limit_l_max 20
_diffrn_reflns_limit_l_min -20
_diffrn_reflns_number 43123
_diffrn_reflns_theta_full 29.50
_diffrn_reflns_theta_max 29.50
_diffrn_reflns_theta_min 1.43
_exptl_absorpt_coefficient_mu 1.761
_exptl_absorpt_correction_T_max 0.9491
_exptl_absorpt_correction_T_min 0.4082
_exptl_absorpt_correction_type multi-scan
_exptl_absorpt_process_details '(SADABS; Sheldrick, 2004)'
_exptl_crystal_colour yellow
_exptl_crystal_density_diffrn 1.490
_exptl_crystal_density_method 'not measured'
_exptl_crystal_description plate
_exptl_crystal_F_000 699
_exptl_crystal_size_max 0.62
_exptl_crystal_size_mid 0.13
_exptl_crystal_size_min 0.03
_platon_squeeze_details
;
The unit cell contains four heavily disordered dichloromethane molecules which 
have been treated as a diffuse contribution to the overall scattering without 
specific atom positions by SQUEEZE/PLATON.
;
_refine_diff_density_max 0.737
_refine_diff_density_min -1.055
_refine_diff_density_rms 0.106
_refine_ls_extinction_method none
_refine_ls_goodness_of_fit_ref 1.004
_refine_ls_hydrogen_treatment constr
_refine_ls_matrix_type full
_refine_ls_number_parameters 216
_refine_ls_number_reflns 8464
_refine_ls_number_restraints 16
_refine_ls_restrained_S_all 1.004
_refine_ls_R_factor_all 0.0961
_refine_ls_R_factor_gt 0.0557
_refine_ls_shift/su_max 0.000
_refine_ls_shift/su_mean 0.000
_refine_ls_structure_factor_coef Fsqd
_refine_ls_weighting_details 'calc w=1/[\s^2^(Fo^2^)+(0.0643P)^2^+0.0000P] where P=(Fo^2^+2Fc^2^)/3'
_refine_ls_weighting_scheme calc
_refine_ls_wR_factor_gt 0.1219
_refine_ls_wR_factor_ref 0.1342
_reflns_number_gt 5284
_reflns_number_total 8464
_reflns_threshold_expression >2\s(I)
_cod_data_source_file ic500054w_si_002.cif
_cod_data_source_block is_aw197
_cod_database_code 4337692

loop_
_symmetry_equiv_pos_as_xyz
'x, y, z'
'-x, -y, -z'

loop_
_atom_site_label
_atom_site_type_symbol
_atom_site_fract_x
_atom_site_fract_y
_atom_site_fract_z
_atom_site_U_iso_or_equiv
_atom_site_adp_type
_atom_site_occupancy
_atom_site_symmetry_multiplicity
_atom_site_calc_flag
_atom_site_refinement_flags
_atom_site_disorder_assembly
_atom_site_disorder_group
N1 N 0.3620(3) 0.6748(2) 0.14606(18) 0.0210(5) Uani 1 1 d . . .
N2 N 0.3589(3) 0.4408(2) 0.17041(18) 0.0219(5) Uani 1 1 d . . .
P1 P 0.50783(9) 0.60204(8) 0.07017(6) 0.02023(17) Uani 1 1 d . . .
Si1 Si 0.25256(9) 0.58242(8) 0.22073(6) 0.02041(19) Uani 1 1 d . A .
Si2 Si 0.29336(10) 0.54073(9) 0.37709(6) 0.0270(2) Uani 1 1 d D . .
Si3 Si 0.00693(10) 0.64687(10) 0.18984(7) 0.0289(2) Uani 1 1 d D . .
Si4 Si 0.34639(10) 0.83117(8) 0.14782(7) 0.0251(2) Uani 1 1 d . . .
Ga1 Ga 0.31115(4) 0.28187(4) 0.21343(3) 0.02910(12) Uani 1 1 d . . .
Cl1 Cl 0.49680(11) 0.13842(9) 0.26580(7) 0.0461(3) Uani 1 1 d . . .
Cl2 Cl 0.26625(12) 0.22940(10) 0.09966(7) 0.0449(3) Uani 1 1 d . . .
Cl3 Cl 0.11126(10) 0.31761(10) 0.31990(6) 0.0416(2) Uani 1 1 d . . .
C1 C 0.4690(3) 0.4520(3) 0.1023(2) 0.0198(6) Uani 1 1 d . . .
C2 C 0.4365(4) 0.6430(3) -0.0443(2) 0.0244(7) Uani 1 1 d . . .
H2A H 0.3317 0.6441 -0.0308 0.029 Uiso 1 1 calc R . .
H2B H 0.4416 0.7265 -0.0780 0.029 Uiso 1 1 calc R . .
C3 C 0.449(2) 0.601(3) 0.373(2) 0.048(2) Uani 0.775(7) 1 d PD A 1
H3A H 0.5361 0.5637 0.3283 0.072 Uiso 0.775(7) 1 calc PR A 1
H3B H 0.4736 0.5789 0.4355 0.072 Uiso 0.775(7) 1 calc PR A 1
H3C H 0.4172 0.6916 0.3541 0.072 Uiso 0.775(7) 1 calc PR A 1
Cl4 Cl 0.471(2) 0.597(2) 0.3659(16) 0.048(2) Uani 0.225(7) 1 d PD A 2
C4 C 0.3499(5) 0.3718(4) 0.4297(3) 0.0449(10) Uani 1 1 d D A .
H4A H 0.3779 0.3609 0.4898 0.067 Uiso 1 1 calc R . .
H4B H 0.4350 0.3263 0.3873 0.067 Uiso 1 1 calc R . .
H4C H 0.2666 0.3394 0.4397 0.067 Uiso 1 1 calc R . .
C5 C 0.1249(4) 0.6267(4) 0.4544(3) 0.0457(10) Uani 1 1 d D A .
H5A H 0.0441 0.5920 0.4626 0.068 Uiso 1 1 calc R . .
H5B H 0.0940 0.7149 0.4257 0.068 Uiso 1 1 calc R . .
H5C H 0.1482 0.6184 0.5155 0.068 Uiso 1 1 calc R . .
C6 C -0.047(2) 0.8123(12) 0.1322(17) 0.046(3) Uani 0.812(7) 1 d PD A 1
H6A H 0.0349 0.8279 0.0824 0.068 Uiso 0.812(7) 1 calc PR A 1
H6B H -0.0708 0.8655 0.1784 0.068 Uiso 0.812(7) 1 calc PR A 1
H6C H -0.1351 0.8309 0.1052 0.068 Uiso 0.812(7) 1 calc PR A 1
Cl5 Cl -0.038(3) 0.8307(14) 0.1357(18) 0.046(3) Uani 0.188(7) 1 d PD A 2
C7 C 0.0048(5) 0.5618(5) 0.1016(3) 0.0492(11) Uani 1 1 d D A .
H7A H 0.0240 0.4731 0.1286 0.074 Uiso 1 1 calc R . .
H7B H 0.0820 0.5722 0.0463 0.074 Uiso 1 1 calc R . .
H7C H -0.0928 0.5951 0.0836 0.074 Uiso 1 1 calc R . .
C8 C -0.1346(4) 0.6273(4) 0.2988(3) 0.0434(10) Uani 1 1 d D A .
H8A H -0.2331 0.6540 0.2828 0.065 Uiso 1 1 calc R . .
H8B H -0.1353 0.6780 0.3416 0.065 Uiso 1 1 calc R . .
H8C H -0.1095 0.5395 0.3290 0.065 Uiso 1 1 calc R . .
C9 C 0.5273(4) 0.8375(4) 0.1576(3) 0.0414(10) Uani 1 1 d . . .
H9A H 0.5596 0.7786 0.2129 0.062 Uiso 1 1 calc R . .
H9B H 0.5168 0.9219 0.1637 0.062 Uiso 1 1 calc R . .
H9C H 0.6015 0.8155 0.1015 0.062 Uiso 1 1 calc R . .
C10 C 0.2994(4) 0.9303(3) 0.0360(3) 0.0358(8) Uani 1 1 d . . .
H10A H 0.3881 0.9156 -0.0138 0.054 Uiso 1 1 calc R . .
H10B H 0.2640 1.0180 0.0423 0.054 Uiso 1 1 calc R . .
H10C H 0.2213 0.9097 0.0202 0.054 Uiso 1 1 calc R . .
C11 C 0.2004(4) 0.8854(4) 0.2488(3) 0.0365(8) Uani 1 1 d . . .
H11A H 0.1071 0.8750 0.2456 0.055 Uiso 1 1 calc R . .
H11B H 0.1853 0.9734 0.2468 0.055 Uiso 1 1 calc R . .
H11C H 0.2318 0.8363 0.3073 0.055 Uiso 1 1 calc R . .

loop_
_atom_site_aniso_label
_atom_site_aniso_U_11
_atom_site_aniso_U_22
_atom_site_aniso_U_33
_atom_site_aniso_U_23
_atom_site_aniso_U_13
_atom_site_aniso_U_12
N1 0.0208(13) 0.0224(14) 0.0200(13) -0.0051(11) -0.0025(10) -0.0069(11)
N2 0.0290(14) 0.0219(14) 0.0195(13) -0.0018(11) -0.0053(11) -0.0144(11)
P1 0.0222(4) 0.0183(4) 0.0212(4) -0.0030(3) -0.0023(3) -0.0092(3)
Si1 0.0223(4) 0.0233(5) 0.0178(4) -0.0052(4) -0.0014(3) -0.0104(4)
Si2 0.0348(5) 0.0320(5) 0.0184(4) -0.0035(4) -0.0056(4) -0.0156(4)
Si3 0.0256(5) 0.0355(6) 0.0293(5) -0.0039(4) -0.0078(4) -0.0134(4)
Si4 0.0313(5) 0.0198(5) 0.0271(5) -0.0068(4) -0.0048(4) -0.0102(4)
Ga1 0.0386(2) 0.0240(2) 0.0279(2) -0.00311(16) -0.00232(16) -0.01750(17)
Cl1 0.0519(6) 0.0291(5) 0.0480(6) 0.0038(4) -0.0117(5) -0.0074(4)
Cl2 0.0652(6) 0.0467(6) 0.0390(5) -0.0148(5) -0.0028(5) -0.0367(5)
Cl3 0.0398(5) 0.0528(6) 0.0334(5) -0.0073(5) 0.0032(4) -0.0236(5)
C1 0.0206(15) 0.0221(16) 0.0187(15) -0.0033(13) -0.0074(12) -0.0065(13)
C2 0.0295(17) 0.0196(16) 0.0234(16) -0.0016(14) -0.0065(13) -0.0074(14)
C3 0.053(5) 0.059(2) 0.044(3) 0.000(2) -0.021(4) -0.029(3)
Cl4 0.053(5) 0.059(2) 0.044(3) 0.000(2) -0.021(4) -0.029(3)
C4 0.069(3) 0.039(2) 0.035(2) 0.0032(18) -0.022(2) -0.024(2)
C5 0.053(2) 0.056(3) 0.0253(19) -0.0099(19) 0.0016(17) -0.019(2)
C6 0.044(3) 0.029(4) 0.072(3) -0.001(3) -0.0297(18) -0.013(3)
Cl5 0.044(3) 0.029(4) 0.072(3) -0.001(3) -0.0297(18) -0.013(3)
C7 0.050(2) 0.066(3) 0.045(2) -0.015(2) -0.024(2) -0.019(2)
C8 0.030(2) 0.049(3) 0.045(2) -0.003(2) -0.0009(17) -0.0138(18)
C9 0.045(2) 0.038(2) 0.053(2) -0.008(2) -0.0086(19) -0.0275(19)
C10 0.056(2) 0.0201(18) 0.034(2) -0.0077(16) -0.0070(17) -0.0141(17)
C11 0.040(2) 0.034(2) 0.035(2) -0.0136(17) -0.0067(16) -0.0065(17)

loop_
_atom_type_symbol
_atom_type_description
_atom_type_scat_dispersion_real
_atom_type_scat_dispersion_imag
_atom_type_scat_source
C C 0.0033 0.0016 'International Tables Vol C Tables 4.2.6.8 and 6.1.1.4'
H H 0.0000 0.0000 'International Tables Vol C Tables 4.2.6.8 and 6.1.1.4'
N N 0.0061 0.0033 'International Tables Vol C Tables 4.2.6.8 and 6.1.1.4'
Si Si 0.0817 0.0704 'International Tables Vol C Tables 4.2.6.8 and 6.1.1.4'
P P 0.1023 0.0942 'International Tables Vol C Tables 4.2.6.8 and 6.1.1.4'
Cl Cl 0.1484 0.1585 'International Tables Vol C Tables 4.2.6.8 and 6.1.1.4'
Ga Ga 0.2307 1.6083 'International Tables Vol C Tables 4.2.6.8 and 6.1.1.4'

loop_
_geom_angle_atom_site_label_1
_geom_angle_atom_site_label_2
_geom_angle_atom_site_label_3
_geom_angle
_geom_angle_site_symmetry_1
_geom_angle_site_symmetry_3
P1 N1 Si1 115.84(15) . .
P1 N1 Si4 115.83(15) . .
Si1 N1 Si4 128.11(15) . .
C1 N2 Si1 114.9(2) . .
C1 N2 Ga1 121.1(2) . .
Si1 N2 Ga1 124.02(14) . .
N1 P1 C1 95.99(13) . .
N1 P1 C2 104.56(14) . .
C1 P1 C2 91.88(14) . .
N1 Si1 N2 95.45(12) . .
N1 Si1 Si3 112.85(9) . .
N2 Si1 Si3 107.08(9) . .
N1 Si1 Si2 109.71(9) . .
N2 Si1 Si2 107.30(9) . .
Si3 Si1 Si2 121.13(5) . .
C5 Si2 C4 109.7(2) . .
C5 Si2 C3 107.4(9) . .
C4 Si2 C3 107.2(9) . .
C5 Si2 Cl4 111.8(7) . .
C4 Si2 Cl4 105.3(7) . .
C3 Si2 Cl4 4.4(15) . .
C5 Si2 Si1 110.58(14) . .
C4 Si2 Si1 113.99(13) . .
C3 Si2 Si1 107.6(9) . .
Cl4 Si2 Si1 105.2(7) . .
C6 Si3 C7 103.9(7) . .
C6 Si3 C8 108.4(8) . .
C7 Si3 C8 111.7(2) . .
C6 Si3 Cl5 6.7(13) . .
C7 Si3 Cl5 109.6(8) . .
C8 Si3 Cl5 108.3(8) . .
C6 Si3 Si1 110.7(6) . .
C7 Si3 Si1 109.58(14) . .
C8 Si3 Si1 112.25(13) . .
Cl5 Si3 Si1 105.1(7) . .
N1 Si4 C9 109.43(16) . .
N1 Si4 C10 108.78(14) . .
C9 Si4 C10 108.13(18) . .
N1 Si4 C11 109.27(15) . .
C9 Si4 C11 110.23(18) . .
C10 Si4 C11 110.97(18) . .
N2 Ga1 Cl2 110.30(8) . .
N2 Ga1 Cl1 109.22(8) . .
Cl2 Ga1 Cl1 109.80(5) . .
N2 Ga1 Cl3 105.92(8) . .
Cl2 Ga1 Cl3 108.86(4) . .
Cl1 Ga1 Cl3 112.67(4) . .
N2 C1 C2 126.0(3) . 2_665
N2 C1 P1 117.7(2) . .
C2 C1 P1 116.3(2) 2_665 .
C1 C2 P1 108.1(2) 2_665 .
C1 C2 H2A 110.1 2_665 .
P1 C2 H2A 110.1 . .
C1 C2 H2B 110.1 2_665 .
P1 C2 H2B 110.1 . .
H2A C2 H2B 108.4 . .
Si2 C3 H3A 109.5 . .
Si2 C3 H3B 109.5 . .
Si2 C3 H3C 109.5 . .
Si2 C4 H4A 109.5 . .
Si2 C4 H4B 109.5 . .
H4A C4 H4B 109.5 . .
Si2 C4 H4C 109.5 . .
H4A C4 H4C 109.5 . .
H4B C4 H4C 109.5 . .
Si2 C5 H5A 109.5 . .
Si2 C5 H5B 109.5 . .
H5A C5 H5B 109.5 . .
Si2 C5 H5C 109.5 . .
H5A C5 H5C 109.5 . .
H5B C5 H5C 109.5 . .
Si3 C6 H6A 109.5 . .
Si3 C6 H6B 109.5 . .
Si3 C6 H6C 109.5 . .
Si3 C7 H7A 109.5 . .
Si3 C7 H7B 109.5 . .
H7A C7 H7B 109.5 . .
Si3 C7 H7C 109.5 . .
H7A C7 H7C 109.5 . .
H7B C7 H7C 109.5 . .
Si3 C8 H8A 109.5 . .
Si3 C8 H8B 109.5 . .
H8A C8 H8B 109.5 . .
Si3 C8 H8C 109.5 . .
H8A C8 H8C 109.5 . .
H8B C8 H8C 109.5 . .
Si4 C9 H9A 109.5 . .
Si4 C9 H9B 109.5 . .
H9A C9 H9B 109.5 . .
Si4 C9 H9C 109.5 . .
H9A C9 H9C 109.5 . .
H9B C9 H9C 109.5 . .
Si4 C10 H10A 109.5 . .
Si4 C10 H10B 109.5 . .
H10A C10 H10B 109.5 . .
Si4 C10 H10C 109.5 . .
H10A C10 H10C 109.5 . .
H10B C10 H10C 109.5 . .
Si4 C11 H11A 109.5 . .
Si4 C11 H11B 109.5 . .
H11A C11 H11B 109.5 . .
Si4 C11 H11C 109.5 . .
H11A C11 H11C 109.5 . .
H11B C11 H11C 109.5 . .

loop_
_geom_bond_atom_site_label_1
_geom_bond_atom_site_label_2
_geom_bond_distance
_geom_bond_site_symmetry_2
N1 P1 1.683(3) .
N1 Si1 1.773(3) .
N1 Si4 1.786(3) .
N2 C1 1.295(4) .
N2 Si1 1.842(3) .
N2 Ga1 1.984(3) .
P1 C1 1.844(3) .
P1 C2 1.918(3) .
Si1 Si3 2.3911(12) .
Si1 Si2 2.3933(12) .
Si2 C5 1.867(4) .
Si2 C4 1.868(4) .
Si2 C3 1.875(13) .
Si2 Cl4 2.031(12) .
Si3 C6 1.852(12) .
Si3 C7 1.862(4) .
Si3 C8 1.868(4) .
Si3 Cl5 2.024(14) .
Si4 C9 1.849(4) .
Si4 C10 1.852(4) .
Si4 C11 1.857(4) .
Ga1 Cl2 2.1559(10) .
Ga1 Cl1 2.1595(11) .
Ga1 Cl3 2.1614(10) .
C1 C2 1.479(4) 2_665
C2 C1 1.479(4) 2_665
C2 H2A 0.9900 .
C2 H2B 0.9900 .
C3 H3A 0.9800 .
C3 H3B 0.9800 .
C3 H3C 0.9800 .
C4 H4A 0.9800 .
C4 H4B 0.9800 .
C4 H4C 0.9800 .
C5 H5A 0.9800 .
C5 H5B 0.9800 .
C5 H5C 0.9800 .
C6 H6A 0.9800 .
C6 H6B 0.9800 .
C6 H6C 0.9800 .
C7 H7A 0.9800 .
C7 H7B 0.9800 .
C7 H7C 0.9800 .
C8 H8A 0.9800 .
C8 H8B 0.9800 .
C8 H8C 0.9800 .
C9 H9A 0.9800 .
C9 H9B 0.9800 .
C9 H9C 0.9800 .
C10 H10A 0.9800 .
C10 H10B 0.9800 .
C10 H10C 0.9800 .
C11 H11A 0.9800 .
C11 H11B 0.9800 .
C11 H11C 0.9800 .

loop_
_geom_torsion_atom_site_label_1
_geom_torsion_atom_site_label_2
_geom_torsion_atom_site_label_3
_geom_torsion_atom_site_label_4
_geom_torsion
_geom_torsion_site_symmetry_4
Si1 N1 P1 C1 3.22(17) .
Si4 N1 P1 C1 178.22(15) .
Si1 N1 P1 C2 96.74(17) .
Si4 N1 P1 C2 -88.26(17) .
P1 N1 Si1 N2 -2.15(17) .
Si4 N1 Si1 N2 -176.43(18) .
P1 N1 Si1 Si3 -113.27(13) .
Si4 N1 Si1 Si3 72.45(19) .
P1 N1 Si1 Si2 108.42(13) .
Si4 N1 Si1 Si2 -65.85(19) .
C1 N2 Si1 N1 -0.5(2) .
Ga1 N2 Si1 N1 -179.62(15) .
C1 N2 Si1 Si3 115.5(2) .
Ga1 N2 Si1 Si3 -63.69(16) .
C1 N2 Si1 Si2 -113.1(2) .
Ga1 N2 Si1 Si2 67.76(15) .
N1 Si1 Si2 C5 109.95(18) .
N2 Si1 Si2 C5 -147.50(18) .
Si3 Si1 Si2 C5 -24.32(17) .
N1 Si1 Si2 C4 -125.85(18) .
N2 Si1 Si2 C4 -23.31(18) .
Si3 Si1 Si2 C4 99.88(16) .
N1 Si1 Si2 C3 -7.1(10) .
N2 Si1 Si2 C3 95.5(10) .
Si3 Si1 Si2 C3 -141.4(9) .
N1 Si1 Si2 Cl4 -11.0(7) .
N2 Si1 Si2 Cl4 91.6(7) .
Si3 Si1 Si2 Cl4 -145.2(7) .
N1 Si1 Si3 C6 -23.6(9) .
N2 Si1 Si3 C6 -127.4(9) .
Si2 Si1 Si3 C6 109.4(9) .
N1 Si1 Si3 C7 90.35(19) .
N2 Si1 Si3 C7 -13.37(19) .
Si2 Si1 Si3 C7 -136.66(17) .
N1 Si1 Si3 C8 -144.91(18) .
N2 Si1 Si3 C8 111.37(18) .
Si2 Si1 Si3 C8 -11.92(17) .
N1 Si1 Si3 Cl5 -27.4(8) .
N2 Si1 Si3 Cl5 -131.1(8) .
Si2 Si1 Si3 Cl5 105.6(8) .
P1 N1 Si4 C9 -49.5(2) .
Si1 N1 Si4 C9 124.8(2) .
P1 N1 Si4 C10 68.4(2) .
Si1 N1 Si4 C10 -117.3(2) .
P1 N1 Si4 C11 -170.27(16) .
Si1 N1 Si4 C11 4.0(2) .
C1 N2 Ga1 Cl2 -58.4(2) .
Si1 N2 Ga1 Cl2 120.72(14) .
C1 N2 Ga1 Cl1 62.4(2) .
Si1 N2 Ga1 Cl1 -118.52(14) .
C1 N2 Ga1 Cl3 -176.0(2) .
Si1 N2 Ga1 Cl3 3.08(17) .
Si1 N2 C1 C2 -174.2(2) 2_665
Ga1 N2 C1 C2 5.0(4) 2_665
Si1 N2 C1 P1 2.7(3) .
Ga1 N2 C1 P1 -178.07(13) .
N1 P1 C1 N2 -3.7(2) .
C2 P1 C1 N2 -108.6(2) .
N1 P1 C1 C2 173.5(2) 2_665
C2 P1 C1 C2 68.7(3) 2_665
N1 P1 C2 C1 -158.2(2) 2_665
C1 P1 C2 C1 -61.5(2) 2_665

loop_
_platon_squeeze_void_nr
_platon_squeeze_void_average_x
_platon_squeeze_void_average_y
_platon_squeeze_void_average_z
_platon_squeeze_void_volume
_platon_squeeze_void_count_electrons
_platon_squeeze_void_content
1 -0.028 0.000 0.500 471 168 ' '
